data_1518967
loop_
_publ_author_name
'Ritter, K.'
'Pehlken, C.'
'Sorsche, D.'
'Rau, S.'

_publ_section_title
;
 Optimized synthesis of a tert-butyl-phenyl-substituted
 tetrapyridophenazine ligand and its Ru(ii) complexes and determination of
 dimerization behaviour of the complexes through supramolecular
 &quot;Fingerhakel&quot;.
;
_journal_issue 19
_journal_name_full 'Dalton transactions (Cambridge, England : 2003)'
_journal_page_first 8889
_journal_page_last 8905
_journal_paper_doi 10.1039/c5dt00214a
_journal_volume 44
_journal_year 2015
_chemical_formula_moiety 'C15 H10 Br2 N2 O2'
_chemical_formula_sum 'C15 H10 Br2 N2 O2'
_chemical_formula_weight 410.07
_space_group_IT_number 2
_symmetry_cell_setting triclinic
_symmetry_Int_Tables_number 2
_symmetry_space_group_name_Hall '-P 1'
_symmetry_space_group_name_H-M 'P -1'
_atom_sites_solution_hydrogens geom
_audit_creation_date 2014-04-11T13:38:37-00:00
_audit_creation_method 'WinGX routine CIF_UPDATE'
_audit_update_record
;
2015-02-27 deposited with the CCDC.
2015-03-26 downloaded from the CCDC.
;
_cell_angle_alpha 82.560(7)
_cell_angle_beta 78.404(8)
_cell_angle_gamma 75.662(8)
_cell_formula_units_Z 2
_cell_length_a 6.9502(7)
_cell_length_b 10.2517(9)
_cell_length_c 10.6485(9)
_cell_measurement_reflns_used 3369
_cell_measurement_temperature 150(2)
_cell_measurement_theta_max 29.4004
_cell_measurement_theta_min 2.9587
_cell_volume 717.54(12)
_computing_cell_refinement
;
        CrysAlisPro, Agilent Technologies,
        Version 1.171.36.32 (release 02-08-2013 CrysAlis171 .NET)
        (compiled Aug  2 2013,16:46:58)
;
_computing_data_collection
;
        CrysAlisPro, Agilent Technologies,
        Version 1.171.36.32 (release 02-08-2013 CrysAlis171 .NET)
        (compiled Aug  2 2013,16:46:58)
;
_computing_data_reduction
;
        CrysAlisPro, Agilent Technologies,
        Version 1.171.36.32 (release 02-08-2013 CrysAlis171 .NET)
        (compiled Aug  2 2013,16:46:58)
;
_computing_structure_refinement 'SHELXL-2013 (Sheldrick, 2013)'
_diffrn_ambient_temperature 150(2)
_diffrn_detector_area_resol_mean 10.3385
_diffrn_measured_fraction_theta_full 0.997
_diffrn_measured_fraction_theta_max 0.998
_diffrn_measurement_device_type 'SuperNova, Dual, Cu at zero, Atlas'
_diffrn_measurement_method '\w scans'
_diffrn_orient_matrix_UB_11 0.0584863
_diffrn_orient_matrix_UB_12 -0.0641519
_diffrn_orient_matrix_UB_13 -0.017927
_diffrn_orient_matrix_UB_21 0.0369595
_diffrn_orient_matrix_UB_22 0.0300154
_diffrn_orient_matrix_UB_23 -0.0610169
_diffrn_orient_matrix_UB_31 0.0816277
_diffrn_orient_matrix_UB_32 0.0109401
_diffrn_orient_matrix_UB_33 0.0247416
_diffrn_radiation_monochromator mirror
_diffrn_radiation_probe x-ray
_diffrn_radiation_type MoK\a
_diffrn_radiation_wavelength 0.71073
_diffrn_reflns_av_R_equivalents 0.0317
_diffrn_reflns_av_unetI/netI 0.0404
_diffrn_reflns_Laue_measured_fraction_full 0.997
_diffrn_reflns_Laue_measured_fraction_max 0.998
_diffrn_reflns_limit_h_max 8
_diffrn_reflns_limit_h_min -8
_diffrn_reflns_limit_k_max 10
_diffrn_reflns_limit_k_min -12
_diffrn_reflns_limit_l_max 13
_diffrn_reflns_limit_l_min -13
_diffrn_reflns_number 5644
_diffrn_reflns_point_group_measured_fraction_full 0.997
_diffrn_reflns_point_group_measured_fraction_max 0.998
_diffrn_reflns_theta_full 25.242
_diffrn_reflns_theta_max 26.372
_diffrn_reflns_theta_min 3.441
_exptl_absorpt_coefficient_mu 5.653
_exptl_absorpt_correction_T_max 0.785
_exptl_absorpt_correction_T_min 0.351
_exptl_absorpt_correction_type analytical
_exptl_absorpt_process_details
;
        CrysAlisPro, Agilent Technologies,
        Version 1.171.36.32 (release 02-08-2013 CrysAlis171 .NET)
        (compiled Aug  2 2013,16:46:58)
Analytical numeric absorption correction using a multifaceted crystal
                        model based on expressions derived by R.C. Clark & J.S.
        (Clark, R. C. & Reid, J. S. (1995). Acta Cryst. A51, 887-897)
;
_exptl_crystal_colour 'pale yellow'
_exptl_crystal_density_diffrn 1.898
_exptl_crystal_description prism
_exptl_crystal_F_000 400
_exptl_crystal_size_max 0.3807
_exptl_crystal_size_mid 0.1388
_exptl_crystal_size_min 0.0429
_refine_diff_density_max 1.027
_refine_diff_density_min -0.758
_refine_diff_density_rms 0.124
_refine_ls_extinction_method none
_refine_ls_goodness_of_fit_ref 1.108
_refine_ls_hydrogen_treatment constr
_refine_ls_matrix_type full
_refine_ls_number_parameters 192
_refine_ls_number_reflns 2927
_refine_ls_number_restraints 0
_refine_ls_restrained_S_all 1.108
_refine_ls_R_factor_all 0.0474
_refine_ls_R_factor_gt 0.0394
_refine_ls_shift/su_max 0.001
_refine_ls_shift/su_mean 0
_refine_ls_structure_factor_coef Fsqd
_refine_ls_weighting_details
;
 w=1/[\s^2^(Fo^2^)+(0.0576P)^2^+0.2828P]
 where P=(Fo^2^+2Fc^2^)/3
;
_refine_ls_weighting_scheme calc
_refine_ls_wR_factor_gt 0.108
_refine_ls_wR_factor_ref 0.1148
_reflns_number_gt 2483
_reflns_number_total 2927
_reflns_threshold_expression 'I > 2\s(I)'
_cod_data_source_file c5dt00214a2.cif
_cod_data_source_block phenBr2O2X
_cod_depositor_comments 'Adding full bibliography for 1518963--1518971.cif.'
_cod_database_code 1518967

loop_
_symmetry_equiv_pos_as_xyz
'x, y, z'
'-x, -y, -z'

loop_
_atom_site_label
_atom_site_type_symbol
_atom_site_fract_x
_atom_site_fract_y
_atom_site_fract_z
_atom_site_U_iso_or_equiv
_atom_site_adp_type
_atom_site_occupancy
_atom_site_calc_flag
Br1 Br 0.41195(6) 0.66283(4) 0.42014(4) 0.03423(16) Uani 1 d
Br2 Br 0.17144(6) 1.17238(5) -0.49178(3) 0.03264(16) Uani 1 d
O2 O 0.1189(4) 1.2023(3) 0.2210(2) 0.0260(6) Uani 1 d
N2 N 0.3778(4) 0.7649(3) 0.0396(3) 0.0240(7) Uani 1 d
C001 C 0.1667(5) 1.1769(4) -0.2240(3) 0.0204(8) Uani 1 d
H001 H 0.1178 1.2699 -0.235 0.025 Uiso 1 calc
C002 C 0.3619(5) 0.7671(4) 0.2657(4) 0.0234(8) Uani 1 d
C003 C 0.2551(5) 0.9736(4) 0.1443(3) 0.0178(7) Uani 1 d
C004 C 0.2122(6) 1.0985(4) -0.3248(4) 0.0247(8) Uani 1 d
O1 O 0.0795(4) 1.3151(3) 0.0199(2) 0.0254(6) Uani 1 d
C005 C 0.1966(5) 1.1121(4) -0.1032(3) 0.0181(8) Uani 1 d
C006 C 0.4049(6) 0.7011(4) 0.1524(4) 0.0246(8) Uani 1 d
H006 H 0.4548 0.6079 0.1572 0.03 Uiso 1 calc
C007 C 0.2747(5) 0.9703(4) -0.0911(4) 0.0191(8) Uani 1 d
C008 C 0.3020(5) 0.9011(4) 0.0327(4) 0.0185(8) Uani 1 d
N1 N 0.3218(5) 0.8966(3) -0.1939(3) 0.0252(7) Uani 1 d
C009 C 0.2849(5) 0.9033(4) 0.2634(4) 0.0215(8) Uani 1 d
H009 H 0.2534 0.9479 0.3382 0.026 Uiso 1 calc
C010 C 0.2917(6) 0.9590(4) -0.3064(4) 0.0282(9) Uani 1 d
H010 H 0.3247 0.9084 -0.3773 0.034 Uiso 1 calc
C011 C 0.0623(6) 1.3366(4) 0.1558(4) 0.0253(9) Uani 1 d
C012 C 0.2128(6) 1.4157(4) 0.1650(4) 0.0310(9) Uani 1 d
H01A H 0.2024 1.4322 0.2531 0.047 Uiso 1 calc
H01B H 0.1862 1.5003 0.1139 0.047 Uiso 1 calc
H01C H 0.3464 1.3652 0.134 0.047 Uiso 1 calc
C013 C -0.1525(6) 1.3985(4) 0.2068(4) 0.0308(9) Uani 1 d
H01D H -0.237 1.3431 0.1916 0.046 Uiso 1 calc
H01E H -0.1901 1.487 0.1641 0.046 Uiso 1 calc
H01F H -0.1689 1.4054 0.2976 0.046 Uiso 1 calc
C014 C 0.1783(5) 1.1141(4) 0.1264(3) 0.0188(7) Uani 1 d
C015 C 0.1538(5) 1.1793(4) 0.0113(3) 0.0179(8) Uani 1 d

loop_
_atom_site_aniso_label
_atom_site_aniso_U_11
_atom_site_aniso_U_22
_atom_site_aniso_U_33
_atom_site_aniso_U_23
_atom_site_aniso_U_13
_atom_site_aniso_U_12
Br1 0.0410(3) 0.0270(3) 0.0288(3) 0.01104(18) -0.00912(19) -0.00125(19)
Br2 0.0395(3) 0.0413(3) 0.0157(2) -0.00074(18) -0.00728(18) -0.0056(2)
O2 0.0438(16) 0.0165(14) 0.0160(13) -0.0021(11) -0.0058(12) -0.0031(12)
N2 0.0245(17) 0.0189(18) 0.0284(19) -0.0027(15) -0.0041(15) -0.0047(14)
C001 0.0175(17) 0.023(2) 0.0197(18) 0.0021(15) -0.0026(15) -0.0042(15)
C002 0.0216(18) 0.026(2) 0.0228(19) 0.0053(17) -0.0040(16) -0.0086(16)
C003 0.0183(17) 0.0174(19) 0.0187(17) -0.0004(15) -0.0055(14) -0.0052(14)
C004 0.0238(18) 0.035(2) 0.0168(18) -0.0013(17) -0.0036(15) -0.0101(17)
O1 0.0404(15) 0.0154(14) 0.0189(13) -0.0010(11) -0.0081(12) -0.0012(12)
C005 0.0150(16) 0.022(2) 0.0188(18) -0.0015(15) -0.0033(14) -0.0063(14)
C006 0.0244(19) 0.017(2) 0.032(2) 0.0017(17) -0.0055(17) -0.0048(15)
C007 0.0175(17) 0.021(2) 0.0207(18) -0.0022(15) -0.0043(14) -0.0068(15)
C008 0.0153(16) 0.0179(19) 0.0234(19) 0.0002(15) -0.0046(15) -0.0060(14)
N1 0.0283(17) 0.0248(18) 0.0225(16) -0.0065(14) -0.0053(14) -0.0033(14)
C009 0.0229(18) 0.022(2) 0.0193(18) 0.0003(16) -0.0036(15) -0.0065(15)
C010 0.030(2) 0.034(2) 0.0216(19) -0.0103(18) -0.0018(17) -0.0061(18)
C011 0.039(2) 0.020(2) 0.0148(18) -0.0008(15) -0.0048(16) -0.0024(17)
C012 0.042(2) 0.026(2) 0.027(2) -0.0036(18) -0.0096(18) -0.0072(18)
C013 0.036(2) 0.023(2) 0.029(2) -0.0002(18) -0.0044(18) -0.0022(17)
C014 0.0190(17) 0.0185(19) 0.0186(17) -0.0031(15) -0.0019(14) -0.0044(14)
C015 0.0188(17) 0.0165(19) 0.0170(18) -0.0002(15) -0.0031(14) -0.0018(14)

loop_
_atom_type_symbol
_atom_type_description
_atom_type_scat_dispersion_real
_atom_type_scat_dispersion_imag
_atom_type_scat_source
C C 0.0033 0.0016 'International Tables Vol C Tables 4.2.6.8 and 6.1.1.4'
H H 0 0 'International Tables Vol C Tables 4.2.6.8 and 6.1.1.4'
N N 0.0061 0.0033 'International Tables Vol C Tables 4.2.6.8 and 6.1.1.4'
O O 0.0106 0.006 'International Tables Vol C Tables 4.2.6.8 and 6.1.1.4'
Br Br -0.2901 2.4595 'International Tables Vol C Tables 4.2.6.8 and 6.1.1.4'

loop_
_exptl_crystal_face_index_h
_exptl_crystal_face_index_k
_exptl_crystal_face_index_l
_exptl_crystal_face_perp_dist
0 14 0 0.0329
10 6 4 0.1773
-9 -5 2 0.1604
0 1 15 0.0859
0 -1 -15 0.053
0 -14 0 0.01

loop_
_geom_angle_atom_site_label_1
_geom_angle_atom_site_label_2
_geom_angle_atom_site_label_3
_geom_angle
C014 O2 C011 106.1(3)
C006 N2 C008 118.5(3)
C004 C001 C005 117.5(4)
C009 C002 C006 120.4(3)
C009 C002 Br1 121.3(3)
C006 C002 Br1 118.3(3)
C009 C003 C014 124.2(3)
C009 C003 C008 119.4(3)
C014 C003 C008 116.4(3)
C001 C004 C010 120.2(4)
C001 C004 Br2 121.8(3)
C010 C004 Br2 118.0(3)
C015 O1 C011 105.7(3)
C001 C005 C007 119.3(3)
C001 C005 C015 124.2(3)
C007 C005 C015 116.5(3)
N2 C006 C002 123.0(4)
N1 C007 C005 121.4(3)
N1 C007 C008 118.3(3)
C005 C007 C008 120.2(3)
N2 C008 C003 121.0(3)
N2 C008 C007 118.2(3)
C003 C008 C007 120.8(3)
C010 N1 C007 118.4(3)
C002 C009 C003 117.6(3)
N1 C010 C004 123.2(4)
O2 C011 O1 105.6(3)
O2 C011 C013 109.3(3)
O1 C011 C013 108.4(3)
O2 C011 C012 108.8(3)
O1 C011 C012 108.2(3)
C013 C011 C012 116.0(4)
C015 C014 O2 110.9(3)
C015 C014 C003 123.2(3)
O2 C014 C003 126.0(3)
C014 C015 O1 111.6(3)
C014 C015 C005 122.8(3)
O1 C015 C005 125.6(3)

loop_
_geom_bond_atom_site_label_1
_geom_bond_atom_site_label_2
_geom_bond_distance
Br1 C002 1.886(4)
Br2 C004 1.887(4)
O2 C014 1.374(4)
O2 C011 1.458(5)
N2 C006 1.316(5)
N2 C008 1.363(5)
C001 C004 1.364(5)
C001 C005 1.399(5)
C002 C009 1.364(5)
C002 C006 1.404(5)
C003 C009 1.402(5)
C003 C014 1.409(5)
C003 C008 1.422(5)
C004 C010 1.403(6)
O1 C015 1.367(4)
O1 C011 1.469(4)
C005 C007 1.419(5)
C005 C015 1.421(5)
C007 N1 1.350(5)
C007 C008 1.439(6)
N1 C010 1.313(5)
C011 C013 1.490(6)
C011 C012 1.498(6)
C014 C015 1.339(5)
